data_1100430
loop_
_publ_author_name
'Elschenbroich, Ch.'
'Schiemann, O.'
'Burghaus, O.'
'Harms, K.'

_publ_section_title
;
 Exchange Interaction Mediated by O--H&#x22EF;O Hydrogen Bonds: Synthesis,
 Structure, and EPR Study of the Paramagnetic Organometallic Carboxylic
 Acid (\h^7^-C~7~H~7~)V(\h^5^-C~5~H~4~COOH)
;
_journal_coden_ASTM JACSAT
_journal_issue 32
_journal_name_full 'Journal of the American Chemical Society'
_journal_page_first 7452
_journal_page_last 7457
_journal_paper_doi 10.1021/ja964445s
_journal_volume 119
_journal_year 1997
_chemical_formula_sum 'C13 H11 D O2 V'
_space_group_IT_number 14
_symmetry_cell_setting monoclinic
_symmetry_space_group_name_Hall '-P 2yn'
_symmetry_space_group_name_H-M 'P 1 21/n 1'
_cell_angle_alpha 90
_cell_angle_beta 104.60(1)
_cell_angle_gamma 90
_cell_formula_units_Z 4
_cell_length_a 6.993(1)
_cell_length_b 16.539(1)
_cell_length_c 9.554(1)
_cod_original_sg_symbol_H-M 'P 21/n'
_cod_original_formula_sum 'C13 H11 D1 O2 V1'
_cod_database_code 1100430

loop_
_symmetry_equiv_pos_site_id
_symmetry_equiv_pos_as_xyz
1 x,y,z
2 1/2-x,1/2+y,1/2-z
3 -x,-y,-z
4 -1/2+x,-1/2-y,-1/2+z

loop_
_atom_site_label
_atom_site_type_symbol
_atom_site_fract_x
_atom_site_fract_y
_atom_site_fract_z
V1 V 0.15497(12) 0.36113(5) 0.83984(8)
O1 O 0.4207(5) 0.5234(2) 0.6447(4)
O2 O 0.3146(6) 0.4225(2) 0.4869(4)
C1 C 0.1370(7) 0.4502(3) 0.6586(5)
C2 C 0.0940(8) 0.4920(3) 0.7776(6)
C3 C -0.0821(8) 0.4584(3) 0.7998(6)
C4 C -0.1439(8) 0.3959(4) 0.6990(7)
C5 C -0.0120(8) 0.3907(3) 0.6098(6)
C6 C 0.3042(7) 0.4680(3) 0.5969(5)
C7 C 0.4689(9) 0.3513(4) 0.9406(7)
C8 C 0.3708(11) 0.3738(4) 1.0488(7)
C9 C 0.1955(10) 0.3410(4) 1.0705(6)
C10 C 0.0759(10) 0.2779(4) 0.9951(7)
C11 C 0.1016(10) 0.2328(4) 0.8752(8)
C12 C 0.2552(10) 0.2392(4) 0.8069(7)
C13 C 0.4190(9) 0.2913(4) 0.8354(6)
D1 D 0.394(13) 0.4408(58) 0.442(10)
H1 H 0.173(10) 0.5364(51) 0.8303(70)
H2 H -0.151(11) 0.4775(43) 0.8667(76)
H3 H -0.2614(89) 0.3605(30) 0.6814(60)
H4 H -0.0100(85) 0.3582(32) 0.5360(67)
H5 H 0.586(11) 0.3842(41) 0.9358(74)
H6 H 0.4182(93) 0.4235(42) 1.0947(70)
H7 H 0.165(19) 0.3719(69) 1.139(14)
H8 H -0.058(12) 0.2716(49) 1.0294(84)
H9 H -0.019(12) 0.1985(52) 0.8260(83)
H10 H 0.2381(79) 0.2133(35) 0.7060(64)
H11 H 0.5006(86) 0.2947(35) 0.7655(63)

loop_
_atom_type_symbol
_atom_type_radius_bond
C 0.68
H 0.23
D 0.23
O 0.68
V 1.33
